data_4112647
loop_
_publ_author_name
'John F. Berry'
'F. Albert Cotton'
'Tongbu Lu'
'Carlos A. Murillo'
'Brian K. Roberts'
'Xiaoping Wang'

_publ_contact_author_address
;  Laboratory for Molecular Structure and Bonding
   Dept. of Chemistry
   Texas A&M University, PO Box  30012
   College Station, TX 77842-3012, USA
;
_publ_contact_author_email cotton@tamu.edu
_publ_contact_author_fax '(979) 845 9351'
_publ_contact_author_name 'F. A. Cotton'
_publ_contact_author_phone '(979) 845 4432'
_publ_section_title
;
 Molecular and Electronic Structures by Design: Tuning Symmetrical and
 Unsymmetrical Linear Trichromium Chains
;
_journal_name_full 'Journal of the American Chemical Society'
_journal_page_first 7082
_journal_page_last 7096
_journal_paper_doi 10.1021/ja049055h
_journal_volume 126
_journal_year 2004
_chemical_formula_moiety Cr3(C10H8N3)4(CN)2,CH2Cl2
_chemical_formula_sum 'C43 H34 Cl2 Cr3 N14'
_chemical_formula_weight 973.74
_chemical_name_common Cr3(dpa)4(CN)2.CH2Cl2
_chemical_name_systematic
; 
 ? 
;
_space_group_IT_number 34
_symmetry_cell_setting orthorhombic
_symmetry_space_group_name_Hall 'P 2 -2n'
_symmetry_space_group_name_H-M 'P n n 2'
_atom_sites_solution_hydrogens geom
_atom_sites_solution_primary direct
_atom_sites_solution_secondary difmap
_audit_creation_method SHELXL-97
_cell_angle_alpha 90.00
_cell_angle_beta 90.00
_cell_angle_gamma 90.00
_cell_formula_units_Z 2
_cell_length_a 13.2514(8)
_cell_length_b 14.1573(8)
_cell_length_c 11.4203(7)
_cell_measurement_reflns_used 8579
_cell_measurement_temperature 293(2)
_cell_measurement_theta_max 27.5
_cell_measurement_theta_min 2.5
_cell_volume 2142.5(2)
_computing_cell_refinement SAINT
_computing_data_collection SMART
_computing_data_reduction SAINT
_computing_structure_refinement 'SHELXL-97 (Sheldrick, 1997)'
_computing_structure_solution 'SHELXS-97 (Sheldrick, 1990)'
_diffrn_ambient_temperature 213(2)
_diffrn_measured_fraction_theta_full 0.995
_diffrn_measured_fraction_theta_max 0.995
_diffrn_measurement_device_type 'Bruker SMART 1000'
_diffrn_measurement_method \w-scan
_diffrn_radiation_monochromator graphite
_diffrn_radiation_source 'normal-focus sealed tube'
_diffrn_radiation_type MoK\a
_diffrn_radiation_wavelength 0.71073
_diffrn_reflns_av_R_equivalents 0.0147
_diffrn_reflns_av_sigmaI/netI 0.0243
_diffrn_reflns_limit_h_max 16
_diffrn_reflns_limit_h_min -17
_diffrn_reflns_limit_k_max 9
_diffrn_reflns_limit_k_min -18
_diffrn_reflns_limit_l_max 14
_diffrn_reflns_limit_l_min -14
_diffrn_reflns_number 12610
_diffrn_reflns_theta_full 27.50
_diffrn_reflns_theta_max 27.50
_diffrn_reflns_theta_min 2.11
_diffrn_standards_number 0
_exptl_absorpt_coefficient_mu 0.923
_exptl_absorpt_correction_T_max 0.8369
_exptl_absorpt_correction_T_min 0.7091
_exptl_absorpt_correction_type multi-scan
_exptl_crystal_colour 'dark green'
_exptl_crystal_density_diffrn 1.509
_exptl_crystal_description block
_exptl_crystal_F_000 992
_exptl_crystal_size_max 0.40
_exptl_crystal_size_mid 0.20
_exptl_crystal_size_min 0.20
_refine_diff_density_max 0.424
_refine_diff_density_min -0.345
_refine_diff_density_rms 0.044
_refine_ls_abs_structure_details 'Flack H D (1983), Acta Cryst. A39, 876-881'
_refine_ls_abs_structure_Flack 0.010(15)
_refine_ls_extinction_method none
_refine_ls_goodness_of_fit_ref 1.057
_refine_ls_hydrogen_treatment noref
_refine_ls_matrix_type full
_refine_ls_number_parameters 294
_refine_ls_number_reflns 4813
_refine_ls_number_restraints 4
_refine_ls_restrained_S_all 1.057
_refine_ls_R_factor_all 0.0281
_refine_ls_R_factor_gt 0.0255
_refine_ls_shift/su_max 0.002
_refine_ls_shift/su_mean 0.000
_refine_ls_structure_factor_coef Fsqd
_refine_ls_weighting_details 'calc w=1/[\s^2^(Fo^2^)+(0.0365P)^2^+0.4235P] where P=(Fo^2^+2Fc^2^)/3'
_refine_ls_weighting_scheme calc
_refine_ls_wR_factor_gt 0.0667
_refine_ls_wR_factor_ref 0.0685
_reflns_number_gt 4541
_reflns_number_total 4813
_reflns_threshold_expression I>2sigma(I)
_cod_data_source_file ja049055hsi20040409_043050_13.cif
_cod_data_source_block 9CH2Cl2
_cod_database_code 4112647

loop_
_symmetry_equiv_pos_as_xyz
'x, y, z'
'-x, -y, z'
'x+1/2, -y+1/2, z+1/2'
'-x+1/2, y+1/2, z+1/2'

loop_
_atom_site_label
_atom_site_type_symbol
_atom_site_fract_x
_atom_site_fract_y
_atom_site_fract_z
_atom_site_U_iso_or_equiv
_atom_site_adp_type
_atom_site_occupancy
_atom_site_symmetry_multiplicity
_atom_site_calc_flag
_atom_site_refinement_flags
_atom_site_disorder_assembly
_atom_site_disorder_group
Cr1 Cr 0.344963(18) 0.083454(17) 0.52512(3) 0.02239(7) Uani 1 1 d . . .
Cr2 Cr 0.5000 0.0000 0.52337(4) 0.02337(9) Uani 1 2 d S . .
N1 N 0.39132(11) 0.12424(12) 0.69516(14) 0.0251(3) Uani 1 1 d . . .
N2 N 0.55585(13) 0.08761(12) 0.64841(17) 0.0241(4) Uani 1 1 d . . .
N3 N 0.71671(11) 0.04035(11) 0.59728(14) 0.0250(3) Uani 1 1 d . . .
N4 N 0.32499(11) 0.02304(11) 0.35512(14) 0.0249(3) Uani 1 1 d . . .
N5 N 0.44751(13) -0.08778(12) 0.39638(16) 0.0242(4) Uani 1 1 d . . .
N6 N 0.56855(12) -0.19542(11) 0.45389(15) 0.0275(3) Uani 1 1 d . . .
N7 N 0.12644(16) 0.20734(17) 0.5437(2) 0.0538(6) Uani 1 1 d . . .
C7 C 0.19769(13) 0.16710(13) 0.5304(2) 0.0294(4) Uani 1 1 d . . .
C11 C 0.49020(14) 0.12171(14) 0.73025(17) 0.0260(4) Uani 1 1 d . . .
C12 C 0.51552(16) 0.14654(18) 0.8463(2) 0.0373(5) Uani 1 1 d . . .
H12A H 0.5826 0.1454 0.8703 0.045 Uiso 1 1 calc R . .
C13 C 0.44157(17) 0.1723(2) 0.9237(2) 0.0452(6) Uani 1 1 d . . .
H13A H 0.4584 0.1893 0.9999 0.054 Uiso 1 1 calc R . .
C14 C 0.34110(17) 0.1731(2) 0.8881(2) 0.0446(6) Uani 1 1 d . . .
H14A H 0.2899 0.1896 0.9398 0.054 Uiso 1 1 calc R . .
C15 C 0.31998(15) 0.14888(17) 0.7749(2) 0.0346(5) Uani 1 1 d . . .
H15A H 0.2529 0.1493 0.7511 0.042 Uiso 1 1 calc R . .
C31 C 0.65745(13) 0.10667(14) 0.65058(17) 0.0250(4) Uani 1 1 d . . .
C32 C 0.70195(16) 0.19065(15) 0.6928(2) 0.0359(5) Uani 1 1 d . . .
H32A H 0.6622 0.2368 0.7278 0.043 Uiso 1 1 calc R . .
C33 C 0.80382(16) 0.20390(17) 0.6821(2) 0.0418(5) Uani 1 1 d . . .
H33A H 0.8332 0.2588 0.7112 0.050 Uiso 1 1 calc R . .
C34 C 0.86372(16) 0.13634(16) 0.6284(2) 0.0386(5) Uani 1 1 d . . .
H34A H 0.9330 0.1447 0.6204 0.046 Uiso 1 1 calc R . .
C35 C 0.81690(15) 0.05691(15) 0.58763(19) 0.0314(4) Uani 1 1 d . . .
H35A H 0.8564 0.0114 0.5509 0.038 Uiso 1 1 calc R . .
C41 C 0.37982(14) -0.05227(14) 0.31707(18) 0.0269(4) Uani 1 1 d . . .
C42 C 0.36979(18) -0.08462(16) 0.20061(19) 0.0363(5) Uani 1 1 d . . .
H42A H 0.4084 -0.1352 0.1743 0.044 Uiso 1 1 calc R . .
C43 C 0.30272(19) -0.04099(19) 0.1263(2) 0.0452(6) Uani 1 1 d . . .
H43A H 0.2961 -0.0618 0.0495 0.054 Uiso 1 1 calc R . .
C44 C 0.24496(19) 0.03406(19) 0.1662(2) 0.0427(5) Uani 1 1 d . . .
H44A H 0.1981 0.0634 0.1177 0.051 Uiso 1 1 calc R . .
C45 C 0.25904(16) 0.06379(15) 0.27976(19) 0.0322(4) Uani 1 1 d . . .
H45A H 0.2211 0.1148 0.3063 0.039 Uiso 1 1 calc R . .
C61 C 0.48009(14) -0.17969(14) 0.39613(18) 0.0284(4) Uani 1 1 d . . .
C62 C 0.42602(16) -0.25664(15) 0.3492(2) 0.0381(5) Uani 1 1 d . . .
H62A H 0.3672 -0.2457 0.3069 0.046 Uiso 1 1 calc R . .
C63 C 0.45877(19) -0.34663(17) 0.3651(3) 0.0532(7) Uani 1 1 d . . .
H63A H 0.4220 -0.3971 0.3352 0.064 Uiso 1 1 calc R . .
C64 C 0.5488(2) -0.36299(17) 0.4272(3) 0.0594(8) Uani 1 1 d . . .
H64A H 0.5733 -0.4238 0.4390 0.071 Uiso 1 1 calc R . .
C65 C 0.59901(17) -0.28548(15) 0.4695(2) 0.0428(5) Uani 1 1 d . . .
H65A H 0.6580 -0.2957 0.5119 0.051 Uiso 1 1 calc R . .
Cl1 Cl 0.98579(12) 0.12007(13) 0.19624(14) 0.0642(4) Uani 0.50 1 d PD A -1
C1S C 0.9625(9) 0.0740(6) 0.3398(6) 0.094(5) Uani 0.50 1 d PD A -1
H1SA H 0.8909 0.0756 0.3574 0.113 Uiso 0.50 1 calc PR A -1
H1SB H 0.9981 0.1109 0.3983 0.113 Uiso 0.50 1 calc PR A -1
Cl2 Cl 1.0076(2) -0.0454(3) 0.3390(3) 0.1031(11) Uani 0.50 1 d PD A -1

loop_
_atom_site_aniso_label
_atom_site_aniso_U_11
_atom_site_aniso_U_22
_atom_site_aniso_U_33
_atom_site_aniso_U_23
_atom_site_aniso_U_13
_atom_site_aniso_U_12
Cr1 0.01965(12) 0.02168(13) 0.02585(13) 0.00093(14) -0.00069(15) -0.00084(9)
Cr2 0.02377(17) 0.02191(17) 0.02442(17) 0.000 0.000 -0.00515(14)
N1 0.0198(7) 0.0279(8) 0.0276(8) -0.0028(6) 0.0002(6) 0.0018(6)
N2 0.0199(8) 0.0230(9) 0.0294(9) -0.0029(7) -0.0010(7) 0.0005(6)
N3 0.0190(7) 0.0265(8) 0.0293(8) -0.0027(7) -0.0003(6) -0.0006(6)
N4 0.0208(7) 0.0263(8) 0.0275(8) 0.0030(7) -0.0019(6) -0.0016(6)
N5 0.0194(8) 0.0234(9) 0.0297(10) -0.0020(7) -0.0005(7) -0.0011(6)
N6 0.0236(8) 0.0234(8) 0.0354(9) -0.0038(7) -0.0006(6) 0.0008(6)
N7 0.0436(10) 0.0602(13) 0.0577(16) -0.0038(12) -0.0037(10) 0.0158(10)
C7 0.0275(8) 0.0300(8) 0.0306(9) -0.0012(10) -0.0014(11) -0.0014(7)
C11 0.0219(9) 0.0259(9) 0.0303(10) 0.0000(8) -0.0001(7) 0.0019(7)
C12 0.0262(10) 0.0528(14) 0.0328(11) -0.0071(10) -0.0063(8) 0.0025(9)
C13 0.0362(11) 0.0712(17) 0.0284(10) -0.0118(11) -0.0018(9) 0.0056(11)
C14 0.0302(10) 0.0693(17) 0.0344(12) -0.0139(12) 0.0029(9) 0.0088(11)
C15 0.0228(9) 0.0451(13) 0.0359(11) -0.0070(9) 0.0018(8) 0.0058(9)
C31 0.0192(8) 0.0281(9) 0.0278(9) -0.0014(8) 0.0002(7) -0.0003(7)
C32 0.0282(10) 0.0306(10) 0.0490(13) -0.0144(10) 0.0014(9) -0.0004(8)
C33 0.0283(10) 0.0375(12) 0.0594(15) -0.0169(11) -0.0002(10) -0.0107(9)
C34 0.0220(9) 0.0428(12) 0.0509(14) -0.0066(11) 0.0024(9) -0.0078(9)
C35 0.0208(9) 0.0355(10) 0.0379(11) -0.0055(9) 0.0052(8) -0.0002(8)
C41 0.0213(8) 0.0283(10) 0.0313(10) 0.0001(8) -0.0004(7) -0.0050(8)
C42 0.0385(11) 0.0378(12) 0.0328(11) -0.0056(9) -0.0031(9) -0.0008(9)
C43 0.0508(14) 0.0564(15) 0.0284(11) -0.0041(10) -0.0089(10) -0.0018(12)
C44 0.0466(12) 0.0479(13) 0.0337(11) 0.0073(10) -0.0121(10) 0.0024(11)
C45 0.0300(10) 0.0313(11) 0.0354(10) 0.0046(9) -0.0042(9) -0.0001(8)
C61 0.0236(8) 0.0280(10) 0.0335(10) -0.0031(8) 0.0032(7) -0.0030(8)
C62 0.0303(10) 0.0307(11) 0.0532(13) -0.0085(10) -0.0075(10) -0.0043(9)
C63 0.0418(13) 0.0288(12) 0.089(2) -0.0138(12) -0.0154(14) -0.0068(10)
C64 0.0496(14) 0.0232(11) 0.106(2) -0.0068(13) -0.0207(16) 0.0052(10)
C65 0.0329(11) 0.0270(10) 0.0685(15) -0.0038(10) -0.0087(11) 0.0054(9)
Cl1 0.0601(8) 0.0736(10) 0.0589(8) 0.0089(7) -0.0038(7) -0.0046(8)
C1S 0.044(6) 0.160(13) 0.078(6) -0.056(6) 0.030(4) -0.023(6)
Cl2 0.0591(19) 0.132(2) 0.1185(19) 0.0727(16) -0.0436(13) -0.0327(17)

loop_
_atom_type_symbol
_atom_type_description
_atom_type_scat_dispersion_real
_atom_type_scat_dispersion_imag
_atom_type_scat_source
C C 0.0033 0.0016 'International Tables Vol C Tables 4.2.6.8 and 6.1.1.4'
H H 0.0000 0.0000 'International Tables Vol C Tables 4.2.6.8 and 6.1.1.4'
N N 0.0061 0.0033 'International Tables Vol C Tables 4.2.6.8 and 6.1.1.4'
Cl Cl 0.1484 0.1585 'International Tables Vol C Tables 4.2.6.8 and 6.1.1.4'
Cr Cr 0.3209 0.6236 'International Tables Vol C Tables 4.2.6.8 and 6.1.1.4'

loop_
_geom_angle_atom_site_label_1
_geom_angle_atom_site_label_2
_geom_angle_atom_site_label_3
_geom_angle
_geom_angle_site_symmetry_1
_geom_angle_site_symmetry_3
N3 Cr1 N1 88.89(7) 2_655 .
N3 Cr1 N6 169.97(6) 2_655 2_655
N1 Cr1 N6 89.49(7) . 2_655
N3 Cr1 N4 88.53(6) 2_655 .
N1 Cr1 N4 167.96(6) . .
N6 Cr1 N4 91.01(6) 2_655 .
N3 Cr1 C7 95.15(7) 2_655 .
N1 Cr1 C7 94.72(8) . .
N6 Cr1 C7 94.84(6) 2_655 .
N4 Cr1 C7 97.22(8) . .
N3 Cr1 Cr2 85.68(4) 2_655 .
N1 Cr1 Cr2 83.81(4) . .
N6 Cr1 Cr2 84.31(4) 2_655 .
N4 Cr1 Cr2 84.27(4) . .
C7 Cr1 Cr2 178.30(6) . .
N2 Cr2 N2 90.65(11) 2_655 .
N2 Cr2 N5 90.21(5) 2_655 .
N2 Cr2 N5 178.59(9) . .
N2 Cr2 N5 178.59(9) 2_655 2_655
N2 Cr2 N5 90.21(5) . 2_655
N5 Cr2 N5 88.96(11) . 2_655
N2 Cr2 Cr1 90.32(5) 2_655 2_655
N2 Cr2 Cr1 89.00(5) . 2_655
N5 Cr2 Cr1 89.88(5) . 2_655
N5 Cr2 Cr1 90.81(5) 2_655 2_655
N2 Cr2 Cr1 89.01(5) 2_655 .
N2 Cr2 Cr1 90.32(5) . .
N5 Cr2 Cr1 90.81(5) . .
N5 Cr2 Cr1 89.88(5) 2_655 .
Cr1 Cr2 Cr1 179.04(3) 2_655 .
C15 N1 C11 118.43(17) . .
C15 N1 Cr1 118.89(13) . .
C11 N1 Cr1 122.58(12) . .
C11 N2 C31 122.88(18) . .
C11 N2 Cr2 117.72(13) . .
C31 N2 Cr2 119.33(14) . .
C35 N3 C31 118.76(17) . .
C35 N3 Cr1 119.61(13) . 2_655
C31 N3 Cr1 121.59(12) . 2_655
C45 N4 C41 118.35(18) . .
C45 N4 Cr1 119.08(14) . .
C41 N4 Cr1 122.48(13) . .
C41 N5 C61 123.57(18) . .
C41 N5 Cr2 118.12(13) . .
C61 N5 Cr2 118.29(14) . .
C65 N6 C61 118.41(18) . .
C65 N6 Cr1 119.63(14) . 2_655
C61 N6 Cr1 121.91(13) . 2_655
N7 C7 Cr1 173.7(2) . .
N2 C11 N1 114.73(17) . .
N2 C11 C12 125.41(18) . .
N1 C11 C12 119.68(17) . .
C13 C12 C11 120.14(19) . .
C12 C13 C14 119.9(2) . .
C15 C14 C13 118.1(2) . .
N1 C15 C14 123.79(19) . .
N3 C31 N2 114.85(17) . .
N3 C31 C32 119.37(16) . .
N2 C31 C32 125.53(18) . .
C33 C32 C31 119.80(19) . .
C32 C33 C34 120.6(2) . .
C35 C34 C33 117.31(19) . .
N3 C35 C34 124.10(19) . .
N4 C41 N5 115.20(17) . .
N4 C41 C42 120.27(18) . .
N5 C41 C42 124.39(19) . .
C43 C42 C41 119.7(2) . .
C42 C43 C44 119.9(2) . .
C45 C44 C43 118.0(2) . .
N4 C45 C44 123.7(2) . .
N6 C61 N5 115.15(17) . .
N6 C61 C62 119.64(19) . .
N5 C61 C62 125.04(19) . .
C63 C62 C61 120.8(2) . .
C62 C63 C64 119.5(2) . .
C65 C64 C63 117.2(2) . .
N6 C65 C64 124.4(2) . .
Cl1 C1S Cl2 106.3(4) . .

loop_
_geom_bond_atom_site_label_1
_geom_bond_atom_site_label_2
_geom_bond_distance
_geom_bond_site_symmetry_2
Cr1 N3 2.1022(16) 2_655
Cr1 N1 2.1170(16) .
Cr1 N6 2.1186(16) 2_655
Cr1 N4 2.1380(17) .
Cr1 C7 2.2836(18) .
Cr1 Cr2 2.3700(3) .
Cr2 N2 2.0310(18) 2_655
Cr2 N2 2.0311(18) .
Cr2 N5 2.0327(18) .
Cr2 N5 2.0327(18) 2_655
Cr2 Cr1 2.3700(3) 2_655
N1 C15 1.358(3) .
N1 C11 1.371(2) .
N2 C11 1.365(3) .
N2 C31 1.373(2) .
N3 C35 1.353(2) .
N3 C31 1.367(2) .
N3 Cr1 2.1022(16) 2_655
N4 C45 1.356(3) .
N4 C41 1.361(3) .
N5 C41 1.370(3) .
N5 C61 1.371(3) .
N6 C65 1.349(3) .
N6 C61 1.363(3) .
N6 Cr1 2.1186(16) 2_655
N7 C7 1.113(3) .
C11 C12 1.412(3) .
C12 C13 1.369(3) .
C13 C14 1.392(3) .
C14 C15 1.366(3) .
C31 C32 1.412(3) .
C32 C33 1.368(3) .
C33 C34 1.386(3) .
C34 C35 1.366(3) .
C41 C42 1.413(3) .
C42 C43 1.375(3) .
C43 C44 1.386(4) .
C44 C45 1.376(3) .
C61 C62 1.410(3) .
C62 C63 1.358(3) .
C63 C64 1.407(4) .
C64 C65 1.371(3) .
Cl1 C1S 1.792(4) .
C1S Cl2 1.793(4) .
